data_4038538
loop_
_publ_author_name
'Zhu, Yu-Shen'
'Xue, Yuting'
'Liu, Wannian'
'Zhu, Xinju'
'Hao, Xin-Qi'
'Song, Mao-Ping'

_publ_section_title
;
 Temperature-Controlled Chalcogenation and Chalcogenocyanation of
 Imidazopyridines in Water under Transition Metal-Free Conditions.
;
_journal_name_full 'The Journal of organic chemistry'
_journal_paper_doi 10.1021/acs.joc.0c01035
_journal_year 2020
_chemical_formula_moiety 'C26 H18 N4 Se'
_chemical_formula_sum 'C26 H18 N4 Se'
_chemical_formula_weight 465.40
_space_group_crystal_system monoclinic
_space_group_IT_number 14
_space_group_name_Hall '-P 2yn'
_space_group_name_H-M_alt 'P 1 21/n 1'
_atom_sites_solution_hydrogens geom
_atom_sites_solution_primary direct
_audit_creation_date 2019-04-29
_audit_creation_method
;
Olex2 1.2
(compiled 2018.05.29 svn.r3508 for OlexSys, GUI svn.r5506)
;
_cell_angle_alpha 90
_cell_angle_beta 102.552(3)
_cell_angle_gamma 90
_cell_formula_units_Z 4
_cell_length_a 12.3346(4)
_cell_length_b 13.8650(5)
_cell_length_c 12.6601(4)
_cell_measurement_reflns_used 2627
_cell_measurement_temperature 293(2)
_cell_measurement_theta_max 70.5720
_cell_measurement_theta_min 4.5240
_cell_volume 2113.37(12)
_computing_cell_refinement
;
CrysAlisPro, Agilent Technologies,
Version 1.171.37.35 (release 13-08-2014 CrysAlis171 .NET)
(compiled Aug 13 2014,18:06:01)
;
_computing_data_collection
;
CrysAlisPro, Agilent Technologies,
Version 1.171.37.35 (release 13-08-2014 CrysAlis171 .NET)
(compiled Aug 13 2014,18:06:01)
;
_computing_data_reduction
;
CrysAlisPro, Agilent Technologies,
Version 1.171.37.35 (release 13-08-2014 CrysAlis171 .NET)
(compiled Aug 13 2014,18:06:01)
;
_computing_molecular_graphics 'Olex2 (Dolomanov et al., 2009)'
_computing_publication_material 'Olex2 (Dolomanov et al., 2009)'
_computing_structure_refinement 'ShelXL (Sheldrick, 2015)'
_computing_structure_solution 'ShelXS (Sheldrick, 2008)'
_diffrn_ambient_temperature 293(2)
_diffrn_detector 'CCD plate'
_diffrn_detector_area_resol_mean 16.2312
_diffrn_detector_type Eos
_diffrn_measured_fraction_theta_full 1.000
_diffrn_measured_fraction_theta_max 1.000
_diffrn_measurement_details
;
#__ type_ start__ end____ width___ exp.time_
  1 omega  -94.00  -33.00   1.0000    1.0000
omega____ theta____ kappa____ phi______ frames
    -      -33.5000  178.0000 -120.0000 61

#__ type_ start__ end____ width___ exp.time_
  2 omega  -90.00  -63.00   1.0000    1.0000
omega____ theta____ kappa____ phi______ frames
    -      -33.5000  -57.0000 -120.0000 27

#__ type_ start__ end____ width___ exp.time_
  3 omega   19.00   51.00   1.0000    1.0000
omega____ theta____ kappa____ phi______ frames
    -       36.4734   57.0000   30.0000 32

#__ type_ start__ end____ width___ exp.time_
  4 omega   13.00   39.00   1.0000    1.0000
omega____ theta____ kappa____ phi______ frames
    -       36.4734  -77.0000 -120.0000 26

#__ type_ start__ end____ width___ exp.time_
  5 omega   58.00   93.00   1.0000    1.0000
omega____ theta____ kappa____ phi______ frames
    -       36.4734  178.0000  -90.0000 35

#__ type_ start__ end____ width___ exp.time_
  6 omega   57.00   98.00   1.0000    1.0000
omega____ theta____ kappa____ phi______ frames
    -       36.4734   57.0000   30.0000 41

#__ type_ start__ end____ width___ exp.time_
  7 omega   28.00  105.00   1.0000    1.0000
omega____ theta____ kappa____ phi______ frames
    -       36.4734   57.0000  150.0000 77

#__ type_ start__ end____ width___ exp.time_
  8 omega   62.00   88.00   1.0000    1.0000
omega____ theta____ kappa____ phi______ frames
    -       36.4734  178.0000 -120.0000 26

#__ type_ start__ end____ width___ exp.time_
  9 omega   64.00  110.00   1.0000    1.0000
omega____ theta____ kappa____ phi______ frames
    -       36.4734  178.0000  150.0000 46

#__ type_ start__ end____ width___ exp.time_
 10 omega  -24.00    8.00   1.0000    1.0000
omega____ theta____ kappa____ phi______ frames
    -       36.4734  -77.0000 -120.0000 32

#__ type_ start__ end____ width___ exp.time_
 11 omega  -23.00   27.00   1.0000    1.0000
omega____ theta____ kappa____ phi______ frames
    -       36.4734  -57.0000   90.0000 50

#__ type_ start__ end____ width___ exp.time_
 12 omega   90.00  167.00   1.0000    1.1500
omega____ theta____ kappa____ phi______ frames
    -      108.0000   45.0000 -150.0000 77

#__ type_ start__ end____ width___ exp.time_
 13 omega  102.00  176.00   1.0000    1.1500
omega____ theta____ kappa____ phi______ frames
    -      108.0000  111.0000 -120.0000 74

#__ type_ start__ end____ width___ exp.time_
 14 omega   52.00   91.00   1.0000    1.1500
omega____ theta____ kappa____ phi______ frames
    -      108.0000  -30.0000 -150.0000 39

#__ type_ start__ end____ width___ exp.time_
 15 omega   45.00   84.00   1.0000    1.1500
omega____ theta____ kappa____ phi______ frames
    -      108.0000  -30.0000 -180.0000 39

#__ type_ start__ end____ width___ exp.time_
 16 omega   48.00   97.00   1.0000    1.1500
omega____ theta____ kappa____ phi______ frames
    -      108.0000  -45.0000   90.0000 49

#__ type_ start__ end____ width___ exp.time_
 17 omega   55.00   94.00   1.0000    1.1500
omega____ theta____ kappa____ phi______ frames
    -      108.0000  -94.0000 -180.0000 39

#__ type_ start__ end____ width___ exp.time_
 18 omega   40.00  100.00   1.0000    1.1500
omega____ theta____ kappa____ phi______ frames
    -      108.0000  -94.0000  -60.0000 60

#__ type_ start__ end____ width___ exp.time_
 19 omega   94.00  166.00   1.0000    1.1500
omega____ theta____ kappa____ phi______ frames
    -      108.0000   45.0000  150.0000 72

#__ type_ start__ end____ width___ exp.time_
 20 omega  103.00  165.00   1.0000    1.1500
omega____ theta____ kappa____ phi______ frames
    -      108.0000  111.0000 -150.0000 62
;
_diffrn_measurement_device 'four-circle diffractometer'
_diffrn_measurement_device_type 'Xcalibur, Eos, Gemini'
_diffrn_measurement_method '\w scans'
_diffrn_orient_matrix_UB_11 0.0320556000
_diffrn_orient_matrix_UB_12 -0.0556877000
_diffrn_orient_matrix_UB_13 -0.0940254000
_diffrn_orient_matrix_UB_21 0.0945529000
_diffrn_orient_matrix_UB_22 0.0724237000
_diffrn_orient_matrix_UB_23 -0.0007389000
_diffrn_orient_matrix_UB_31 0.0800025000
_diffrn_orient_matrix_UB_32 -0.0632181000
_diffrn_orient_matrix_UB_33 0.0819098000
_diffrn_radiation_monochromator graphite
_diffrn_radiation_probe x-ray
_diffrn_radiation_type CuK\a
_diffrn_radiation_wavelength 1.54184
_diffrn_reflns_av_R_equivalents 0.0339
_diffrn_reflns_av_unetI/netI 0.0468
_diffrn_reflns_Laue_measured_fraction_full 1.000
_diffrn_reflns_Laue_measured_fraction_max 1.000
_diffrn_reflns_limit_h_max 14
_diffrn_reflns_limit_h_min -12
_diffrn_reflns_limit_k_max 15
_diffrn_reflns_limit_k_min -16
_diffrn_reflns_limit_l_max 14
_diffrn_reflns_limit_l_min -15
_diffrn_reflns_number 8248
_diffrn_reflns_point_group_measured_fraction_full 1.000
_diffrn_reflns_point_group_measured_fraction_max 1.000
_diffrn_reflns_theta_full 67.079
_diffrn_reflns_theta_max 67.079
_diffrn_reflns_theta_min 4.536
_diffrn_source 'Enhance (Cu) X-ray Source'
_exptl_absorpt_coefficient_mu 2.563
_exptl_absorpt_correction_T_max 1.00000
_exptl_absorpt_correction_T_min 0.87357
_exptl_absorpt_correction_type multi-scan
_exptl_absorpt_process_details
;
CrysAlisPro, Agilent Technologies,
Version 1.171.37.35 (release 13-08-2014 CrysAlis171 .NET)
(compiled Aug 13 2014,18:06:01)
Empirical absorption correction using spherical harmonics,
 implemented in SCALE3 ABSPACK scaling algorithm.
;
_exptl_crystal_colour colourless
_exptl_crystal_colour_primary colourless
_exptl_crystal_density_diffrn 1.463
_exptl_crystal_description prism
_exptl_crystal_F_000 944
_exptl_crystal_size_max 0.16
_exptl_crystal_size_mid 0.14
_exptl_crystal_size_min 0.11
_refine_diff_density_max 0.376
_refine_diff_density_min -0.302
_refine_diff_density_rms 0.058
_refine_ls_extinction_method none
_refine_ls_goodness_of_fit_ref 1.027
_refine_ls_hydrogen_treatment constr
_refine_ls_matrix_type full
_refine_ls_number_parameters 280
_refine_ls_number_reflns 3779
_refine_ls_number_restraints 0
_refine_ls_restrained_S_all 1.027
_refine_ls_R_factor_all 0.0564
_refine_ls_R_factor_gt 0.0398
_refine_ls_shift/su_max 0.001
_refine_ls_shift/su_mean 0.000
_refine_ls_structure_factor_coef Fsqd
_refine_ls_weighting_details 'w=1/[\s^2^(Fo^2^)+(0.0434P)^2^] where P=(Fo^2^+2Fc^2^)/3'
_refine_ls_weighting_scheme calc
_refine_ls_wR_factor_gt 0.0896
_refine_ls_wR_factor_ref 0.1009
_reflns_Friedel_coverage 0.000
_reflns_number_gt 2936
_reflns_number_total 3779
_reflns_threshold_expression 'I > 2\s(I)'
_cod_data_source_file jo0c01035_si_002.cif
_cod_data_source_block 201904107
_cod_original_cell_volume 2113.36(11)
_cod_database_code 4038538
_shelx_shelxl_version_number 2014/7
_chemical_oxdiff_formula C20H20N4O4
_shelx_space_group_comment
;
The symmetry employed for this shelxl refinement is uniquely defined
by the following loop, which should always be used as a source of
symmetry information in preference to the above space-group names.
They are only intended as comments.
;
_shelx_estimated_absorpt_t_max 0.766
_shelx_estimated_absorpt_t_min 0.685
_reflns_odcompleteness_completeness 99.97
_reflns_odcompleteness_iscentric 1
_reflns_odcompleteness_theta 66.97
_olex2_refinement_description
;
1. Fixed Uiso
 At 1.2 times of:
  All C(H) groups
2.a Aromatic/amide H refined with riding coordinates:
 C1(H1), C2(H2), C3(H3), C4(H4), C9(H9), C10(H10), C11(H11), C12(H12),
 C13(H13), C14(H14), C15(H15), C16(H16), C17(H17), C22(H22), C23(H23), C24(H24),
  C25(H25), C26(H26)
;
_olex2_date_sample_data_collection 1556273592.03
_olex2_submission_special_instructions 'No special instructions were received'

loop_
_space_group_symop_operation_xyz
'x, y, z'
'-x+1/2, y+1/2, -z+1/2'
'-x, -y, -z'
'x-1/2, -y-1/2, z-1/2'

loop_
_atom_site_label
_atom_site_type_symbol
_atom_site_fract_x
_atom_site_fract_y
_atom_site_fract_z
_atom_site_U_iso_or_equiv
_atom_site_adp_type
_atom_site_occupancy
_atom_site_site_symmetry_order
_atom_site_calc_flag
_atom_site_refinement_flags_posn
_atom_site_refinement_flags_adp
_atom_site_refinement_flags_occupancy
_atom_site_disorder_assembly
_atom_site_disorder_group
C1 C 0.0785(3) 0.3943(2) 0.3498(3) 0.0518(8) Uani 1 1 d . . . . .
H1 H 0.0927 0.3532 0.4093 0.062 Uiso 1 1 calc R . . . .
C2 C 0.0395(3) 0.3590(3) 0.2501(3) 0.0650(10) Uani 1 1 d . . . . .
H2 H 0.0277 0.2931 0.2402 0.078 Uiso 1 1 calc R . . . .
C3 C 0.0165(3) 0.4214(3) 0.1608(3) 0.0750(12) Uani 1 1 d . . . . .
H3 H -0.0130 0.3966 0.0923 0.090 Uiso 1 1 calc R . . . .
C4 C 0.0369(3) 0.5175(3) 0.1730(3) 0.0694(11) Uani 1 1 d . . . . .
H4 H 0.0230 0.5582 0.1132 0.083 Uiso 1 1 calc R . . . .
C5 C 0.0791(3) 0.5545(3) 0.2773(3) 0.0482(8) Uani 1 1 d . . . . .
C6 C 0.1360(2) 0.5463(2) 0.4563(2) 0.0414(7) Uani 1 1 d . . . . .
C7 C 0.1405(2) 0.6397(2) 0.4197(2) 0.0416(7) Uani 1 1 d . . . . .
C8 C 0.1771(3) 0.7278(2) 0.4818(2) 0.0448(7) Uani 1 1 d . . . . .
C9 C 0.1526(3) 0.7454(3) 0.5816(3) 0.0582(9) Uani 1 1 d . . . . .
H9 H 0.1143 0.6992 0.6124 0.070 Uiso 1 1 calc R . . . .
C10 C 0.1843(3) 0.8308(3) 0.6364(3) 0.0709(11) Uani 1 1 d . . . . .
H10 H 0.1672 0.8417 0.7034 0.085 Uiso 1 1 calc R . . . .
C11 C 0.2409(4) 0.8990(3) 0.5918(4) 0.0817(13) Uani 1 1 d . . . . .
H11 H 0.2614 0.9569 0.6278 0.098 Uiso 1 1 calc R . . . .
C12 C 0.2670(4) 0.8818(3) 0.4945(4) 0.0852(14) Uani 1 1 d . . . . .
H12 H 0.3067 0.9277 0.4650 0.102 Uiso 1 1 calc R . . . .
C13 C 0.2353(3) 0.7973(3) 0.4393(3) 0.0658(10) Uani 1 1 d . . . . .
H13 H 0.2533 0.7870 0.3726 0.079 Uiso 1 1 calc R . . . .
C14 C 0.4226(3) 0.5839(2) 0.6608(3) 0.0507(8) Uani 1 1 d . . . . .
H14 H 0.3632 0.6238 0.6656 0.061 Uiso 1 1 calc R . . . .
C15 C 0.5276(3) 0.6180(3) 0.6857(3) 0.0589(9) Uani 1 1 d . . . . .
H15 H 0.5408 0.6814 0.7092 0.071 Uiso 1 1 calc R . . . .
C16 C 0.6172(3) 0.5581(3) 0.6762(3) 0.0646(10) Uani 1 1 d . . . . .
H16 H 0.6891 0.5824 0.6931 0.077 Uiso 1 1 calc R . . . .
C17 C 0.5997(3) 0.4653(3) 0.6426(3) 0.0570(9) Uani 1 1 d . . . . .
H17 H 0.6591 0.4266 0.6351 0.068 Uiso 1 1 calc R . . . .
C18 C 0.4905(3) 0.4280(2) 0.6192(2) 0.0456(8) Uani 1 1 d . . . . .
C19 C 0.3070(2) 0.4366(2) 0.5996(2) 0.0411(7) Uani 1 1 d . . . . .
C20 C 0.3402(3) 0.3450(2) 0.5761(2) 0.0439(7) Uani 1 1 d . . . . .
C21 C 0.2685(3) 0.2612(2) 0.5391(3) 0.0477(8) Uani 1 1 d . . . . .
C22 C 0.1800(3) 0.2360(3) 0.5847(3) 0.0612(10) Uani 1 1 d . . . . .
H22 H 0.1672 0.2695 0.6444 0.073 Uiso 1 1 calc R . . . .
C23 C 0.1106(3) 0.1605(3) 0.5412(4) 0.0742(12) Uani 1 1 d . . . . .
H23 H 0.0515 0.1438 0.5723 0.089 Uiso 1 1 calc R . . . .
C24 C 0.1279(4) 0.1105(3) 0.4537(4) 0.0822(14) Uani 1 1 d . . . . .
H24 H 0.0800 0.0610 0.4241 0.099 Uiso 1 1 calc R . . . .
C25 C 0.2177(4) 0.1342(3) 0.4093(4) 0.0800(13) Uani 1 1 d . . . . .
H25 H 0.2306 0.0993 0.3505 0.096 Uiso 1 1 calc R . . . .
C26 C 0.2879(3) 0.2084(2) 0.4507(3) 0.0611(10) Uani 1 1 d . . . . .
H26 H 0.3479 0.2234 0.4203 0.073 Uiso 1 1 calc R . . . .
N1 N 0.09719(19) 0.49155(18) 0.36343(19) 0.0411(6) Uani 1 1 d . . . . .
N2 N 0.1063(2) 0.6450(2) 0.3094(2) 0.0515(7) Uani 1 1 d . . . . .
N3 N 0.4042(2) 0.48991(18) 0.62855(19) 0.0417(6) Uani 1 1 d . . . . .
N4 N 0.4530(2) 0.3401(2) 0.5879(2) 0.0506(7) Uani 1 1 d . . . . .
Se1 Se 0.16596(3) 0.49047(2) 0.59630(3) 0.04526(13) Uani 1 1 d . . . . .

loop_
_atom_site_aniso_label
_atom_site_aniso_U_11
_atom_site_aniso_U_22
_atom_site_aniso_U_33
_atom_site_aniso_U_23
_atom_site_aniso_U_13
_atom_site_aniso_U_12
C1 0.0431(18) 0.050(2) 0.061(2) 0.0005(17) 0.0089(16) -0.0015(16)
C2 0.065(2) 0.059(2) 0.070(3) -0.018(2) 0.014(2) -0.0150(19)
C3 0.080(3) 0.093(3) 0.051(2) -0.020(2) 0.012(2) -0.027(3)
C4 0.079(3) 0.084(3) 0.0419(19) 0.0004(19) 0.0050(18) -0.017(2)
C5 0.0455(18) 0.055(2) 0.0436(18) -0.0006(16) 0.0099(14) -0.0019(16)
C6 0.0370(16) 0.0470(18) 0.0396(16) 0.0014(14) 0.0074(13) 0.0028(14)
C7 0.0372(16) 0.0485(18) 0.0396(17) 0.0022(14) 0.0096(13) 0.0060(14)
C8 0.0444(18) 0.0419(17) 0.0470(18) 0.0025(14) 0.0073(14) 0.0079(14)
C9 0.065(2) 0.055(2) 0.057(2) -0.0025(18) 0.0179(18) -0.0021(18)
C10 0.088(3) 0.067(3) 0.055(2) -0.012(2) 0.009(2) 0.007(2)
C11 0.105(4) 0.057(3) 0.078(3) -0.015(2) 0.011(3) -0.011(2)
C12 0.119(4) 0.056(3) 0.086(3) -0.003(2) 0.034(3) -0.023(3)
C13 0.091(3) 0.053(2) 0.057(2) -0.0003(18) 0.024(2) -0.003(2)
C14 0.054(2) 0.051(2) 0.0477(19) 0.0015(16) 0.0114(16) 0.0051(16)
C15 0.054(2) 0.062(2) 0.058(2) -0.0030(18) 0.0065(17) -0.0102(18)
C16 0.045(2) 0.084(3) 0.062(2) 0.002(2) 0.0070(17) -0.011(2)
C17 0.0354(17) 0.079(3) 0.056(2) 0.0061(19) 0.0102(15) 0.0087(18)
C18 0.0425(17) 0.054(2) 0.0399(17) 0.0068(15) 0.0089(14) 0.0105(15)
C19 0.0377(16) 0.0455(17) 0.0392(16) 0.0079(14) 0.0066(13) 0.0042(14)
C20 0.0488(18) 0.0448(18) 0.0369(16) 0.0095(14) 0.0065(14) 0.0057(15)
C21 0.0518(19) 0.0401(17) 0.0479(18) 0.0057(15) 0.0038(15) 0.0099(15)
C22 0.071(2) 0.050(2) 0.061(2) 0.0093(18) 0.0114(19) 0.0002(19)
C23 0.074(3) 0.056(2) 0.090(3) 0.010(2) 0.012(2) -0.009(2)
C24 0.084(3) 0.053(3) 0.099(4) -0.009(2) -0.002(3) -0.006(2)
C25 0.091(3) 0.062(3) 0.081(3) -0.019(2) 0.004(3) 0.006(2)
C26 0.067(2) 0.049(2) 0.065(2) -0.0015(18) 0.0101(19) 0.0068(18)
N1 0.0335(13) 0.0484(15) 0.0410(14) 0.0003(12) 0.0073(10) -0.0001(11)
N2 0.0569(17) 0.0557(17) 0.0402(15) 0.0060(13) 0.0071(13) 0.0026(14)
N3 0.0392(14) 0.0490(15) 0.0362(13) 0.0069(12) 0.0065(11) 0.0065(12)
N4 0.0482(16) 0.0511(17) 0.0495(16) 0.0069(13) 0.0038(13) 0.0127(13)
Se1 0.0395(2) 0.0553(2) 0.0425(2) 0.00751(16) 0.01216(14) 0.00670(16)

loop_
_atom_type_symbol
_atom_type_description
_atom_type_scat_dispersion_real
_atom_type_scat_dispersion_imag
_atom_type_scat_source
C C 0.0181 0.0091 'International Tables Vol C Tables 4.2.6.8 and 6.1.1.4'
H H 0.0000 0.0000 'International Tables Vol C Tables 4.2.6.8 and 6.1.1.4'
N N 0.0311 0.0180 'International Tables Vol C Tables 4.2.6.8 and 6.1.1.4'
Se Se -0.7943 1.1372 'International Tables Vol C Tables 4.2.6.8 and 6.1.1.4'

loop_
_geom_angle_atom_site_label_1
_geom_angle_atom_site_label_2
_geom_angle_atom_site_label_3
_geom_angle
_geom_angle_site_symmetry_1
_geom_angle_site_symmetry_3
_geom_angle_publ_flag
C2 C1 H1 120.3 . . ?
C2 C1 N1 119.5(3) . . ?
N1 C1 H1 120.3 . . ?
C1 C2 H2 119.9 . . ?
C1 C2 C3 120.1(4) . . ?
C3 C2 H2 119.9 . . ?
C2 C3 H3 119.6 . . ?
C4 C3 C2 120.8(4) . . ?
C4 C3 H3 119.6 . . ?
C3 C4 H4 120.4 . . ?
C3 C4 C5 119.1(4) . . ?
C5 C4 H4 120.4 . . ?
N1 C5 C4 118.4(3) . . ?
N2 C5 C4 130.1(3) . . ?
N2 C5 N1 111.5(3) . . ?
C7 C6 N1 105.0(3) . . ?
C7 C6 Se1 133.1(2) . . ?
N1 C6 Se1 121.8(2) . . ?
C6 C7 C8 129.1(3) . . ?
N2 C7 C6 111.5(3) . . ?
N2 C7 C8 119.5(3) . . ?
C9 C8 C7 122.2(3) . . ?
C13 C8 C7 119.9(3) . . ?
C13 C8 C9 117.9(3) . . ?
C8 C9 H9 119.5 . . ?
C8 C9 C10 121.0(4) . . ?
C10 C9 H9 119.5 . . ?
C9 C10 H10 120.0 . . ?
C11 C10 C9 119.9(4) . . ?
C11 C10 H10 120.0 . . ?
C10 C11 H11 120.2 . . ?
C12 C11 C10 119.7(4) . . ?
C12 C11 H11 120.2 . . ?
C11 C12 H12 119.6 . . ?
C11 C12 C13 120.8(4) . . ?
C13 C12 H12 119.6 . . ?
C8 C13 H13 119.6 . . ?
C12 C13 C8 120.8(4) . . ?
C12 C13 H13 119.6 . . ?
C15 C14 H14 120.3 . . ?
C15 C14 N3 119.4(3) . . ?
N3 C14 H14 120.3 . . ?
C14 C15 H15 119.9 . . ?
C14 C15 C16 120.2(4) . . ?
C16 C15 H15 119.9 . . ?
C15 C16 H16 119.6 . . ?
C17 C16 C15 120.8(3) . . ?
C17 C16 H16 119.6 . . ?
C16 C17 H17 120.3 . . ?
C16 C17 C18 119.4(3) . . ?
C18 C17 H17 120.3 . . ?
N3 C18 C17 117.9(3) . . ?
N4 C18 C17 130.5(3) . . ?
N4 C18 N3 111.6(3) . . ?
C20 C19 N3 105.4(3) . . ?
C20 C19 Se1 132.3(2) . . ?
N3 C19 Se1 122.3(2) . . ?
C19 C20 C21 127.3(3) . . ?
N4 C20 C19 111.3(3) . . ?
N4 C20 C21 121.4(3) . . ?
C22 C21 C20 122.6(3) . . ?
C22 C21 C26 119.1(3) . . ?
C26 C21 C20 118.2(3) . . ?
C21 C22 H22 120.0 . . ?
C21 C22 C23 119.9(4) . . ?
C23 C22 H22 120.0 . . ?
C22 C23 H23 119.5 . . ?
C24 C23 C22 120.9(4) . . ?
C24 C23 H23 119.5 . . ?
C23 C24 H24 120.4 . . ?
C23 C24 C25 119.3(4) . . ?
C25 C24 H24 120.4 . . ?
C24 C25 H25 119.5 . . ?
C26 C25 C24 121.1(4) . . ?
C26 C25 H25 119.5 . . ?
C21 C26 H26 120.2 . . ?
C25 C26 C21 119.6(4) . . ?
C25 C26 H26 120.2 . . ?
C1 N1 C5 122.0(3) . . ?
C1 N1 C6 131.2(3) . . ?
C5 N1 C6 106.8(3) . . ?
C5 N2 C7 105.1(3) . . ?
C14 N3 C18 122.2(3) . . ?
C14 N3 C19 131.5(3) . . ?
C19 N3 C18 106.4(3) . . ?
C18 N4 C20 105.4(3) . . ?
C19 Se1 C6 100.03(12) . . ?

loop_
_geom_bond_atom_site_label_1
_geom_bond_atom_site_label_2
_geom_bond_distance
_geom_bond_site_symmetry_2
_geom_bond_publ_flag
C1 H1 0.9300 . ?
C1 C2 1.342(5) . ?
C1 N1 1.372(4) . ?
C2 H2 0.9300 . ?
C2 C3 1.403(5) . ?
C3 H3 0.9300 . ?
C3 C4 1.358(5) . ?
C4 H4 0.9300 . ?
C4 C5 1.407(5) . ?
C5 N1 1.376(4) . ?
C5 N2 1.338(4) . ?
C6 C7 1.381(4) . ?
C6 N1 1.394(4) . ?
C6 Se1 1.896(3) . ?
C7 C8 1.469(4) . ?
C7 N2 1.369(4) . ?
C8 C9 1.384(4) . ?
C8 C13 1.379(5) . ?
C9 H9 0.9300 . ?
C9 C10 1.385(5) . ?
C10 H10 0.9300 . ?
C10 C11 1.368(6) . ?
C11 H11 0.9300 . ?
C11 C12 1.359(6) . ?
C12 H12 0.9300 . ?
C12 C13 1.377(5) . ?
C13 H13 0.9300 . ?
C14 H14 0.9300 . ?
C14 C15 1.351(4) . ?
C14 N3 1.369(4) . ?
C15 H15 0.9300 . ?
C15 C16 1.408(5) . ?
C16 H16 0.9300 . ?
C16 C17 1.357(5) . ?
C17 H17 0.9300 . ?
C17 C18 1.413(4) . ?
C18 N3 1.392(4) . ?
C18 N4 1.333(4) . ?
C19 C20 1.386(4) . ?
C19 N3 1.389(4) . ?
C19 Se1 1.885(3) . ?
C20 C21 1.474(4) . ?
C20 N4 1.369(4) . ?
C21 C22 1.386(5) . ?
C21 C26 1.400(4) . ?
C22 H22 0.9300 . ?
C22 C23 1.388(5) . ?
C23 H23 0.9300 . ?
C23 C24 1.362(6) . ?
C24 H24 0.9300 . ?
C24 C25 1.386(6) . ?
C25 H25 0.9300 . ?
C25 C26 1.372(5) . ?
C26 H26 0.9300 . ?

loop_
_geom_torsion_atom_site_label_1
_geom_torsion_atom_site_label_2
_geom_torsion_atom_site_label_3
_geom_torsion_atom_site_label_4
_geom_torsion
_geom_torsion_site_symmetry_1
_geom_torsion_site_symmetry_2
_geom_torsion_site_symmetry_3
_geom_torsion_site_symmetry_4
_geom_torsion_publ_flag
C1 C2 C3 C4 2.3(6) . . . . ?
C2 C1 N1 C5 -1.2(5) . . . . ?
C2 C1 N1 C6 179.6(3) . . . . ?
C2 C3 C4 C5 -1.5(6) . . . . ?
C3 C4 C5 N1 -0.6(6) . . . . ?
C3 C4 C5 N2 179.4(4) . . . . ?
C4 C5 N1 C1 2.0(5) . . . . ?
C4 C5 N1 C6 -178.6(3) . . . . ?
C4 C5 N2 C7 178.7(4) . . . . ?
C6 C7 C8 C9 -39.2(5) . . . . ?
C6 C7 C8 C13 142.6(4) . . . . ?
C6 C7 N2 C5 0.7(4) . . . . ?
C7 C6 N1 C1 178.5(3) . . . . ?
C7 C6 N1 C5 -0.9(3) . . . . ?
C7 C6 Se1 C19 -102.6(3) . . . . ?
C7 C8 C9 C10 -177.4(3) . . . . ?
C7 C8 C13 C12 177.7(3) . . . . ?
C8 C7 N2 C5 179.8(3) . . . . ?
C8 C9 C10 C11 -0.1(6) . . . . ?
C9 C8 C13 C12 -0.6(6) . . . . ?
C9 C10 C11 C12 -1.0(7) . . . . ?
C10 C11 C12 C13 1.3(7) . . . . ?
C11 C12 C13 C8 -0.5(7) . . . . ?
C13 C8 C9 C10 0.9(5) . . . . ?
C14 C15 C16 C17 -0.4(6) . . . . ?
C15 C14 N3 C18 -0.7(5) . . . . ?
C15 C14 N3 C19 179.3(3) . . . . ?
C15 C16 C17 C18 -1.3(5) . . . . ?
C16 C17 C18 N3 2.0(5) . . . . ?
C16 C17 C18 N4 -178.3(3) . . . . ?
C17 C18 N3 C14 -1.0(4) . . . . ?
C17 C18 N3 C19 179.0(3) . . . . ?
C17 C18 N4 C20 -179.5(3) . . . . ?
C19 C20 C21 C22 -44.2(5) . . . . ?
C19 C20 C21 C26 132.6(3) . . . . ?
C19 C20 N4 C18 0.3(4) . . . . ?
C20 C19 N3 C14 -179.1(3) . . . . ?
C20 C19 N3 C18 0.9(3) . . . . ?
C20 C19 Se1 C6 -94.9(3) . . . . ?
C20 C21 C22 C23 175.4(3) . . . . ?
C20 C21 C26 C25 -175.4(3) . . . . ?
C21 C20 N4 C18 178.3(3) . . . . ?
C21 C22 C23 C24 -0.1(6) . . . . ?
C22 C21 C26 C25 1.5(5) . . . . ?
C22 C23 C24 C25 1.5(6) . . . . ?
C23 C24 C25 C26 -1.4(7) . . . . ?
C24 C25 C26 C21 -0.2(6) . . . . ?
C26 C21 C22 C23 -1.4(5) . . . . ?
N1 C1 C2 C3 -1.0(5) . . . . ?
N1 C5 N2 C7 -1.3(4) . . . . ?
N1 C6 C7 C8 -178.9(3) . . . . ?
N1 C6 C7 N2 0.1(3) . . . . ?
N1 C6 Se1 C19 80.2(2) . . . . ?
N2 C5 N1 C1 -178.0(3) . . . . ?
N2 C5 N1 C6 1.4(3) . . . . ?
N2 C7 C8 C9 141.9(3) . . . . ?
N2 C7 C8 C13 -36.3(4) . . . . ?
N3 C14 C15 C16 1.4(5) . . . . ?
N3 C18 N4 C20 0.3(3) . . . . ?
N3 C19 C20 C21 -178.7(3) . . . . ?
N3 C19 C20 N4 -0.8(3) . . . . ?
N3 C19 Se1 C6 84.3(3) . . . . ?
N4 C18 N3 C14 179.2(3) . . . . ?
N4 C18 N3 C19 -0.8(3) . . . . ?
N4 C20 C21 C22 138.1(3) . . . . ?
N4 C20 C21 C26 -45.1(4) . . . . ?
Se1 C6 C7 C8 3.5(5) . . . . ?
Se1 C6 C7 N2 -177.5(2) . . . . ?
Se1 C6 N1 C1 -3.6(4) . . . . ?
Se1 C6 N1 C5 177.1(2) . . . . ?
Se1 C19 C20 C21 0.7(5) . . . . ?
Se1 C19 C20 N4 178.5(2) . . . . ?
Se1 C19 N3 C14 1.5(4) . . . . ?
Se1 C19 N3 C18 -178.5(2) . . . . ?
